data_4305283
loop_
_publ_author_name
'Aidan R. McDonald'
'Martin Lutz'
'Lars S. von Chrzanowski'
'Gerard P. M. van Klink'
'Anthony L. Spek'
'Gerard van Koten'

_publ_contact_author_address
; Bijvoet Center for Biomolecular Research
  Crystal and Structural Chemistry
  Utrecht University
  Padualaan 8
  3584 CH Utrecht
  The Netherlands
;
_publ_contact_author_email m.lutz@uu.nl
_publ_contact_author_fax '[+31] 30 2533940'
_publ_contact_author_name 'Martin Lutz'
_publ_contact_author_phone '[+31] 30 2533902'
_publ_section_title
;
Probing the mer- to fac- Isomerization of Tris-Cyclometallated Homo- and
Heteroleptic (C,N)3 Iridium(III) Complexes
;
_journal_name_full 'Inorganic Chemistry'
_journal_page_first 6681
_journal_page_last 6691
_journal_paper_doi 10.1021/ic800169n
_journal_volume 47
_journal_year 2008
_chemical_formula_moiety 'C35 H28 Ir N3, C H2 Cl2'
_chemical_formula_sum 'C36 H30 Cl2 Ir N3'
_chemical_formula_weight 767.73
_chemical_name_systematic
; 
 ? 
;
_space_group_IT_number 14
_symmetry_cell_setting monoclinic
_symmetry_space_group_name_Hall '-P 2yn'
_symmetry_space_group_name_H-M 'P 1 21/n 1'
_atom_sites_solution_hydrogens geom
_atom_sites_solution_primary direct
_atom_sites_solution_secondary difmap
_audit_creation_method SHELXL-97
_cell_angle_alpha 90.00
_cell_angle_beta 90.325(3)
_cell_angle_gamma 90.00
_cell_formula_units_Z 4
_cell_length_a 14.9298(8)
_cell_length_b 9.6998(5)
_cell_length_c 20.7136(10)
_cell_measurement_reflns_used 163
_cell_measurement_temperature 150(2)
_cell_measurement_theta_max 21.44
_cell_measurement_theta_min 3.21
_cell_volume 2999.6(3)
_computing_cell_refinement Dirax
_computing_data_collection 'Nonius COLLECT'
_computing_data_reduction 'EvalCCD, ABST'
_computing_structure_refinement 'SHELXL-97 (Sheldrick, 1997)'
_computing_structure_solution 'DIRDIF-99 (Beurskens et al., 1999)'
_diffrn_ambient_temperature 150(2)
_diffrn_measured_fraction_theta_full 1.000
_diffrn_measured_fraction_theta_max 1.000
_diffrn_measurement_device_type 'Nonius KappaCCD'
_diffrn_radiation_monochromator graphite
_diffrn_radiation_source 'rotating anode'
_diffrn_radiation_type MoK\a
_diffrn_radiation_wavelength 0.71073
_diffrn_reflns_av_R_equivalents 0.0836
_diffrn_reflns_av_sigmaI/netI 0.0340
_diffrn_reflns_limit_h_max 18
_diffrn_reflns_limit_h_min -18
_diffrn_reflns_limit_k_max 11
_diffrn_reflns_limit_k_min -11
_diffrn_reflns_limit_l_max 22
_diffrn_reflns_limit_l_min -25
_diffrn_reflns_number 70813
_diffrn_reflns_theta_full 25.50
_diffrn_reflns_theta_max 25.50
_diffrn_reflns_theta_min 1.68
_exptl_absorpt_coefficient_mu 4.660
_exptl_absorpt_correction_T_max 0.76
_exptl_absorpt_correction_T_min 0.21
_exptl_absorpt_correction_type analytical
_exptl_crystal_colour yellow
_exptl_crystal_density_diffrn 1.700
_exptl_crystal_density_method 'not measured'
_exptl_crystal_description block
_exptl_crystal_F_000 1512
_exptl_crystal_size_max 0.39
_exptl_crystal_size_mid 0.12
_exptl_crystal_size_min 0.06
_refine_diff_density_max 3.821
_refine_diff_density_min -1.448
_refine_diff_density_rms 0.133
_refine_ls_extinction_method none
_refine_ls_goodness_of_fit_ref 1.059
_refine_ls_hydrogen_treatment constr
_refine_ls_matrix_type full
_refine_ls_number_parameters 391
_refine_ls_number_reflns 5581
_refine_ls_number_restraints 0
_refine_ls_restrained_S_all 1.059
_refine_ls_R_factor_all 0.0520
_refine_ls_R_factor_gt 0.0350
_refine_ls_shift/su_max 0.037
_refine_ls_shift/su_mean 0.000
_refine_ls_structure_factor_coef Fsqd
_refine_ls_weighting_details 'calc w=1/[\s^2^(Fo^2^)+(0.0376P)^2^+15.1030P] where P=(Fo^2^+2Fc^2^)/3'
_refine_ls_weighting_scheme calc
_refine_ls_wR_factor_gt 0.0818
_refine_ls_wR_factor_ref 0.0893
_reflns_number_gt 4464
_reflns_number_total 5581
_reflns_threshold_expression I>2\s(I)
_cod_data_source_file ic800169n-file001_1.cif
_cod_data_source_block s3342a
_cod_original_sg_symbol_H-M 'P 21/n'
_cod_database_code 4305283

loop_
_symmetry_equiv_pos_as_xyz
'x, y, z'
'-x+1/2, y+1/2, -z+1/2'
'-x, -y, -z'
'x-1/2, -y-1/2, z-1/2'

loop_
_atom_site_label
_atom_site_type_symbol
_atom_site_fract_x
_atom_site_fract_y
_atom_site_fract_z
_atom_site_U_iso_or_equiv
_atom_site_adp_type
_atom_site_occupancy
_atom_site_symmetry_multiplicity
_atom_site_calc_flag
_atom_site_refinement_flags
_atom_site_disorder_assembly
_atom_site_disorder_group
Ir1 Ir 0.782837(14) 0.71660(2) 0.045077(11) 0.02563(9) Uani 1 1 d . B .
N11 N 0.8930(3) 0.8009(5) -0.0062(2) 0.0243(11) Uani 1 1 d . . .
C11 C 0.9809(4) 0.7849(7) 0.0094(3) 0.0327(14) Uani 1 1 d . . .
H11 H 0.9962 0.7385 0.0483 0.039 Uiso 1 1 calc R . .
C21 C 1.0485(4) 0.8339(7) -0.0294(3) 0.0390(16) Uani 1 1 d . . .
H21 H 1.1094 0.8205 -0.0176 0.047 Uiso 1 1 calc R . .
C31 C 1.0262(4) 0.9028(7) -0.0857(3) 0.0403(16) Uani 1 1 d . . .
H31 H 1.0717 0.9377 -0.1131 0.048 Uiso 1 1 calc R . .
C41 C 0.9373(4) 0.9202(7) -0.1015(3) 0.0352(15) Uani 1 1 d . . .
H41 H 0.9211 0.9666 -0.1402 0.042 Uiso 1 1 calc R . .
C51 C 0.8709(4) 0.8696(6) -0.0607(3) 0.0264(13) Uani 1 1 d . . .
C61 C 0.7739(4) 0.8842(6) -0.0716(3) 0.0281(13) Uani 1 1 d . B .
C71 C 0.7372(4) 0.9568(6) -0.1237(3) 0.0329(14) Uani 1 1 d . . .
H71 H 0.7757 0.9953 -0.1553 0.040 Uiso 1 1 calc R . .
C81 C 0.6460(4) 0.9732(7) -0.1297(3) 0.0344(15) Uani 1 1 d . B .
H81 H 0.6218 1.0240 -0.1649 0.041 Uiso 1 1 calc R . .
C91 C 0.5891(4) 0.9150(7) -0.0839(3) 0.0324(14) Uani 1 1 d . . .
H91 H 0.5262 0.9272 -0.0874 0.039 Uiso 0.20 1 calc PR A 1
C101 C 0.6249(4) 0.8396(7) -0.0335(3) 0.0298(13) Uani 1 1 d . B .
H101 H 0.5853 0.7986 -0.0034 0.036 Uiso 1 1 calc R . .
C111 C 0.7175(4) 0.8210(6) -0.0247(3) 0.0252(13) Uani 1 1 d . . .
C121 C 0.4907(5) 0.9390(10) -0.0899(4) 0.047(2) Uani 0.80 1 d P B 2
H12A H 0.4657 0.8769 -0.1227 0.070 Uiso 0.80 1 calc PR B 2
H12B H 0.4798 1.0348 -0.1027 0.070 Uiso 0.80 1 calc PR B 2
H12C H 0.4621 0.9210 -0.0483 0.070 Uiso 0.80 1 calc PR B 2
N12 N 0.7784(3) 0.5374(5) -0.0151(3) 0.0344(12) Uani 1 1 d . . .
C12 C 0.8386(5) 0.5047(7) -0.0609(3) 0.0368(15) Uani 1 1 d . B .
H12 H 0.8897 0.5622 -0.0656 0.044 Uiso 1 1 calc R . .
C22 C 0.8301(5) 0.3931(8) -0.1011(4) 0.0482(18) Uani 1 1 d . . .
H22 H 0.8740 0.3730 -0.1327 0.058 Uiso 1 1 calc R B .
C32 C 0.7553(6) 0.3111(9) -0.0937(4) 0.058(2) Uani 1 1 d . B .
H32 H 0.7467 0.2337 -0.1211 0.070 Uiso 1 1 calc R . .
C42 C 0.6939(6) 0.3403(9) -0.0475(4) 0.055(2) Uani 1 1 d . . .
H42 H 0.6431 0.2825 -0.0423 0.067 Uiso 1 1 calc R B .
C52 C 0.7058(5) 0.4574(7) -0.0071(3) 0.0396(16) Uani 1 1 d . B .
C62 C 0.6462(4) 0.5029(8) 0.0442(3) 0.0434(18) Uani 1 1 d . . .
C72 C 0.5676(5) 0.4325(9) 0.0606(4) 0.058(2) Uani 1 1 d . B .
H72 H 0.5516 0.3510 0.0379 0.069 Uiso 1 1 calc R . .
C82 C 0.5138(5) 0.4794(9) 0.1087(4) 0.056(2) Uani 1 1 d . . .
H82 H 0.4609 0.4300 0.1192 0.067 Uiso 1 1 calc R B .
C92 C 0.5354(5) 0.5988(9) 0.1426(3) 0.0485(19) Uani 1 1 d . B .
H92 H 0.4975 0.6309 0.1761 0.058 Uiso 0.30 1 calc PR C 1
C102 C 0.6138(4) 0.6714(8) 0.1269(3) 0.0379(16) Uani 1 1 d . . .
H102 H 0.6282 0.7531 0.1501 0.046 Uiso 1 1 calc R B .
C112 C 0.6714(4) 0.6261(7) 0.0779(3) 0.0307(14) Uani 1 1 d . B .
C122 C 0.4800(7) 0.6504(14) 0.1949(6) 0.059(3) Uani 0.70 1 d P B 2
H12D H 0.4168 0.6465 0.1819 0.089 Uiso 0.70 1 calc PR B 2
H12E H 0.4965 0.7460 0.2046 0.089 Uiso 0.70 1 calc PR B 2
H12F H 0.4893 0.5934 0.2334 0.089 Uiso 0.70 1 calc PR B 2
N13 N 0.8595(3) 0.6271(6) 0.1211(2) 0.0331(12) Uani 1 1 d . . .
C13 C 0.8937(5) 0.4992(8) 0.1213(4) 0.0446(18) Uani 1 1 d . B .
H13 H 0.8841 0.4429 0.0843 0.054 Uiso 1 1 calc R . .
C23 C 0.9420(5) 0.4450(9) 0.1724(4) 0.054(2) Uani 1 1 d . . .
H23 H 0.9654 0.3540 0.1710 0.065 Uiso 1 1 calc R B .
C33 C 0.9550(5) 0.5291(9) 0.2261(4) 0.056(2) Uani 1 1 d . B .
H33 H 0.9882 0.4960 0.2621 0.068 Uiso 1 1 calc R . .
C43 C 0.9200(4) 0.6600(9) 0.2270(3) 0.0424(17) Uani 1 1 d . . .
H43 H 0.9290 0.7171 0.2638 0.051 Uiso 1 1 calc R B .
C53 C 0.8710(4) 0.7098(7) 0.1741(3) 0.0327(14) Uani 1 1 d . B .
C63 C 0.8308(4) 0.8463(8) 0.1687(3) 0.0329(15) Uani 1 1 d . . .
C73 C 0.8354(4) 0.9458(8) 0.2172(3) 0.0413(17) Uani 1 1 d . B .
H73 H 0.8649 0.9248 0.2568 0.050 Uiso 1 1 calc R . .
C83 C 0.7980(5) 1.0735(8) 0.2086(3) 0.0432(18) Uani 1 1 d . . .
H83 H 0.8027 1.1410 0.2417 0.052 Uiso 1 1 calc R B .
C93 C 0.7530(4) 1.1045(7) 0.1509(3) 0.0383(16) Uani 1 1 d . B .
H93 H 0.7271 1.1930 0.1448 0.046 Uiso 0.50 1 calc PR D 1
C103 C 0.7461(4) 1.0044(7) 0.1021(3) 0.0332(15) Uani 1 1 d . . .
H103 H 0.7152 1.0265 0.0633 0.040 Uiso 1 1 calc R B .
C113 C 0.7836(3) 0.8731(6) 0.1093(3) 0.0273(13) Uani 1 1 d . B .
C123 C 0.7250(11) 1.2393(16) 0.1406(8) 0.055(4) Uani 0.50 1 d P B 2
H12G H 0.7469 1.2979 0.1758 0.083 Uiso 0.50 1 calc PR B 2
H12H H 0.6594 1.2424 0.1393 0.083 Uiso 0.50 1 calc PR B 2
H12I H 0.7488 1.2726 0.0995 0.083 Uiso 0.50 1 calc PR B 2
Cl1 Cl 0.37419(14) 0.3138(2) 0.24901(9) 0.0594(6) Uani 1 1 d . . .
Cl2 Cl 0.18340(14) 0.3093(3) 0.22292(11) 0.0765(7) Uani 1 1 d . . .
C14 C 0.2887(5) 0.3603(9) 0.1950(4) 0.054(2) Uani 1 1 d . . .
H14A H 0.2893 0.4615 0.1890 0.064 Uiso 1 1 calc R . .
H14B H 0.3000 0.3168 0.1526 0.064 Uiso 1 1 calc R . .

loop_
_atom_site_aniso_label
_atom_site_aniso_U_11
_atom_site_aniso_U_22
_atom_site_aniso_U_33
_atom_site_aniso_U_23
_atom_site_aniso_U_13
_atom_site_aniso_U_12
Ir1 0.02349(12) 0.03101(14) 0.02232(13) 0.00115(11) -0.00544(8) -0.00540(11)
N11 0.022(2) 0.029(3) 0.022(3) -0.002(2) -0.0009(19) -0.003(2)
C11 0.028(3) 0.037(3) 0.033(3) -0.008(3) -0.001(3) 0.001(3)
C21 0.024(3) 0.043(4) 0.051(4) -0.010(3) 0.002(3) -0.004(3)
C31 0.033(3) 0.048(4) 0.040(4) -0.004(3) 0.008(3) -0.010(3)
C41 0.038(3) 0.035(4) 0.033(4) -0.002(3) 0.006(3) -0.010(3)
C51 0.027(3) 0.024(3) 0.028(3) -0.004(3) 0.003(2) -0.002(2)
C61 0.032(3) 0.029(3) 0.024(3) -0.006(3) -0.001(2) -0.005(3)
C71 0.037(3) 0.031(3) 0.031(4) 0.005(3) 0.003(3) 0.001(3)
C81 0.042(4) 0.031(3) 0.030(4) 0.005(3) -0.008(3) 0.002(3)
C91 0.027(3) 0.034(3) 0.036(4) 0.003(3) -0.008(3) -0.003(3)
C101 0.030(3) 0.034(3) 0.026(3) 0.000(3) 0.000(3) -0.005(3)
C111 0.023(3) 0.028(3) 0.025(3) -0.004(2) -0.007(2) -0.002(2)
C121 0.039(5) 0.057(6) 0.045(5) 0.007(5) -0.006(4) 0.003(4)
N12 0.039(3) 0.033(3) 0.031(3) 0.006(2) -0.013(2) -0.003(2)
C12 0.044(4) 0.037(4) 0.028(4) -0.001(3) -0.003(3) 0.007(3)
C22 0.058(5) 0.045(4) 0.041(4) -0.009(3) -0.005(4) 0.006(4)
C32 0.066(5) 0.051(5) 0.057(5) -0.012(4) -0.002(4) -0.004(4)
C42 0.063(5) 0.048(5) 0.055(5) -0.004(4) -0.010(4) -0.020(4)
C52 0.044(4) 0.038(4) 0.037(4) 0.001(3) -0.009(3) -0.005(3)
C62 0.034(4) 0.053(5) 0.043(4) 0.014(3) -0.015(3) -0.019(3)
C72 0.057(5) 0.061(5) 0.055(5) -0.006(4) 0.003(4) -0.029(4)
C82 0.042(4) 0.064(5) 0.061(5) 0.003(4) -0.004(4) -0.025(4)
C92 0.036(4) 0.073(6) 0.037(4) 0.014(4) 0.007(3) -0.005(4)
C102 0.029(3) 0.052(4) 0.033(4) 0.015(3) -0.012(3) -0.012(3)
C112 0.021(3) 0.048(4) 0.022(3) 0.016(3) -0.004(2) -0.011(3)
C122 0.043(6) 0.070(8) 0.065(8) 0.001(7) 0.006(5) 0.000(6)
N13 0.024(2) 0.042(3) 0.032(3) 0.003(3) -0.010(2) -0.003(2)
C13 0.041(4) 0.051(5) 0.041(4) 0.001(3) -0.014(3) 0.005(3)
C23 0.054(5) 0.066(6) 0.043(5) 0.008(4) -0.017(4) 0.008(4)
C33 0.044(4) 0.077(6) 0.048(5) 0.015(4) -0.016(4) 0.012(4)
C43 0.030(3) 0.069(5) 0.028(4) 0.005(3) -0.010(3) -0.008(4)
C53 0.019(3) 0.053(4) 0.026(3) 0.004(3) -0.002(2) -0.009(3)
C63 0.024(3) 0.056(4) 0.019(3) -0.004(3) 0.003(2) -0.013(3)
C73 0.036(4) 0.066(5) 0.022(3) -0.004(3) -0.005(3) -0.010(4)
C83 0.046(4) 0.054(5) 0.030(4) -0.016(3) 0.005(3) -0.013(4)
C93 0.032(3) 0.044(4) 0.039(4) -0.008(3) 0.008(3) -0.005(3)
C103 0.023(3) 0.047(4) 0.031(3) -0.009(3) 0.001(3) -0.006(3)
C113 0.017(3) 0.039(4) 0.026(3) -0.006(3) 0.004(2) -0.011(3)
C123 0.052(9) 0.056(11) 0.057(10) -0.004(8) -0.001(8) 0.002(8)
Cl1 0.0559(11) 0.0830(16) 0.0392(10) -0.0004(10) -0.0039(9) 0.0138(10)
Cl2 0.0510(12) 0.115(2) 0.0635(14) -0.0349(14) 0.0084(10) 0.0062(12)
C14 0.057(5) 0.058(5) 0.046(5) -0.012(4) -0.007(4) 0.010(4)

loop_
_atom_type_symbol
_atom_type_description
_atom_type_scat_dispersion_real
_atom_type_scat_dispersion_imag
_atom_type_scat_source
C C 0.0033 0.0016 'International Tables Vol C Tables 4.2.6.8 and 6.1.1.4'
H H 0.0000 0.0000 'International Tables Vol C Tables 4.2.6.8 and 6.1.1.4'
Cl Cl 0.1484 0.1585 'International Tables Vol C Tables 4.2.6.8 and 6.1.1.4'
Ir Ir -1.4442 7.9887 'International Tables Vol C Tables 4.2.6.8 and 6.1.1.4'
N N 0.0061 0.0033 'International Tables Vol C Tables 4.2.6.8 and 6.1.1.4'

loop_
_geom_angle_atom_site_label_1
_geom_angle_atom_site_label_2
_geom_angle_atom_site_label_3
_geom_angle
_geom_angle_site_symmetry_1
_geom_angle_site_symmetry_3
_geom_angle_publ_flag
C112 Ir1 C111 93.7(2) . . ?
C112 Ir1 C113 96.2(2) . . ?
C111 Ir1 C113 95.5(2) . . ?
C112 Ir1 N11 169.8(2) . . ?
C111 Ir1 N11 79.7(2) . . ?
C113 Ir1 N11 92.18(19) . . ?
C112 Ir1 N13 90.8(2) . . ?
C111 Ir1 N13 173.6(2) . . ?
C113 Ir1 N13 79.5(2) . . ?
N11 Ir1 N13 96.43(18) . . ?
C112 Ir1 N12 79.6(2) . . ?
C111 Ir1 N12 88.7(2) . . ?
C113 Ir1 N12 174.3(2) . . ?
N11 Ir1 N12 92.46(19) . . ?
N13 Ir1 N12 96.6(2) . . ?
C51 N11 C11 119.1(5) . . ?
C51 N11 Ir1 114.9(4) . . ?
C11 N11 Ir1 125.9(4) . . ?
N11 C11 C21 122.1(6) . . ?
N11 C11 H11 118.9 . . ?
C21 C11 H11 118.9 . . ?
C11 C21 C31 119.0(6) . . ?
C11 C21 H21 120.5 . . ?
C31 C21 H21 120.5 . . ?
C41 C31 C21 119.1(6) . . ?
C41 C31 H31 120.4 . . ?
C21 C31 H31 120.4 . . ?
C31 C41 C51 120.1(6) . . ?
C31 C41 H41 120.0 . . ?
C51 C41 H41 120.0 . . ?
N11 C51 C41 120.6(5) . . ?
N11 C51 C61 114.4(5) . . ?
C41 C51 C61 125.1(6) . . ?
C71 C61 C111 120.8(5) . . ?
C71 C61 C51 123.3(5) . . ?
C111 C61 C51 115.9(5) . . ?
C81 C71 C61 120.7(6) . . ?
C81 C71 H71 119.6 . . ?
C61 C71 H71 119.6 . . ?
C71 C81 C91 119.8(6) . . ?
C71 C81 H81 120.1 . . ?
C91 C81 H81 120.1 . . ?
C101 C91 C81 119.6(6) . . ?
C101 C91 C121 121.5(6) . . ?
C81 C91 C121 118.8(6) . . ?
C101 C91 H91 120.2 . . ?
C81 C91 H91 120.2 . . ?
C91 C101 C111 122.8(6) . . ?
C91 C101 H101 118.6 . . ?
C111 C101 H101 118.6 . . ?
C101 C111 C61 116.1(5) . . ?
C101 C111 Ir1 129.0(5) . . ?
C61 C111 Ir1 114.8(4) . . ?
C91 C121 H12A 109.5 . . ?
C91 C121 H12B 109.5 . . ?
H12A C121 H12B 109.5 . . ?
C91 C121 H12C 109.5 . . ?
H12A C121 H12C 109.5 . . ?
H12B C121 H12C 109.5 . . ?
C52 N12 C12 119.5(6) . . ?
C52 N12 Ir1 114.8(5) . . ?
C12 N12 Ir1 125.6(4) . . ?
N12 C12 C22 123.6(7) . . ?
N12 C12 H12 118.2 . . ?
C22 C12 H12 118.2 . . ?
C12 C22 C32 117.4(7) . . ?
C12 C22 H22 121.3 . . ?
C32 C22 H22 121.3 . . ?
C42 C32 C22 120.5(8) . . ?
C42 C32 H32 119.8 . . ?
C22 C32 H32 119.8 . . ?
C32 C42 C52 120.0(7) . . ?
C32 C42 H42 120.0 . . ?
C52 C42 H42 120.0 . . ?
N12 C52 C42 119.1(7) . . ?
N12 C52 C62 114.3(6) . . ?
C42 C52 C62 126.6(7) . . ?
C72 C62 C112 120.4(7) . . ?
C72 C62 C52 123.0(7) . . ?
C112 C62 C52 116.6(6) . . ?
C82 C72 C62 120.9(8) . . ?
C82 C72 H72 119.5 . . ?
C62 C72 H72 119.5 . . ?
C72 C82 C92 120.7(7) . . ?
C72 C82 H82 119.6 . . ?
C92 C82 H82 119.6 . . ?
C82 C92 C102 119.4(7) . . ?
C82 C92 C122 122.0(8) . . ?
C102 C92 C122 118.5(8) . . ?
C82 C92 H92 120.3 . . ?
C102 C92 H92 120.3 . . ?
C112 C102 C92 121.6(7) . . ?
C112 C102 H102 119.2 . . ?
C92 C102 H102 119.2 . . ?
C102 C112 C62 116.9(6) . . ?
C102 C112 Ir1 128.4(5) . . ?
C62 C112 Ir1 114.6(5) . . ?
C92 C122 H12D 109.5 . . ?
C92 C122 H12E 109.5 . . ?
H12D C122 H12E 109.5 . . ?
C92 C122 H12F 109.5 . . ?
H12D C122 H12F 109.5 . . ?
H12E C122 H12F 109.5 . . ?
C13 N13 C53 119.6(6) . . ?
C13 N13 Ir1 125.6(4) . . ?
C53 N13 Ir1 114.8(4) . . ?
N13 C13 C23 123.3(7) . . ?
N13 C13 H13 118.3 . . ?
C23 C13 H13 118.3 . . ?
C13 C23 C33 117.3(8) . . ?
C13 C23 H23 121.3 . . ?
C33 C23 H23 121.3 . . ?
C43 C33 C23 120.2(7) . . ?
C43 C33 H33 119.9 . . ?
C23 C33 H33 119.9 . . ?
C33 C43 C53 120.3(7) . . ?
C33 C43 H43 119.9 . . ?
C53 C43 H43 119.9 . . ?
N13 C53 C43 119.2(7) . . ?
N13 C53 C63 114.9(5) . . ?
C43 C53 C63 125.8(6) . . ?
C73 C63 C113 120.9(7) . . ?
C73 C63 C53 123.7(6) . . ?
C113 C63 C53 115.3(6) . . ?
C83 C73 C63 120.9(6) . . ?
C83 C73 H73 119.6 . . ?
C63 C73 H73 119.6 . . ?
C73 C83 C93 119.9(6) . . ?
C73 C83 H83 120.0 . . ?
C93 C83 H83 120.0 . . ?
C123 C93 C83 118.4(9) . . ?
C123 C93 C103 121.3(9) . . ?
C83 C93 C103 119.9(7) . . ?
C83 C93 H93 120.1 . . ?
C103 C93 H93 120.1 . . ?
C113 C103 C93 121.7(6) . . ?
C113 C103 H103 119.1 . . ?
C93 C103 H103 119.1 . . ?
C103 C113 C63 116.6(6) . . ?
C103 C113 Ir1 127.9(5) . . ?
C63 C113 Ir1 115.4(5) . . ?
C93 C123 H12G 109.5 . . ?
C93 C123 H12H 109.5 . . ?
H12G C123 H12H 109.5 . . ?
C93 C123 H12I 109.5 . . ?
H12G C123 H12I 109.5 . . ?
H12H C123 H12I 109.5 . . ?
Cl2 C14 Cl1 111.7(5) . . ?
Cl2 C14 H14A 109.3 . . ?
Cl1 C14 H14A 109.3 . . ?
Cl2 C14 H14B 109.3 . . ?
Cl1 C14 H14B 109.3 . . ?
H14A C14 H14B 107.9 . . ?

loop_
_geom_bond_atom_site_label_1
_geom_bond_atom_site_label_2
_geom_bond_distance
_geom_bond_site_symmetry_2
_geom_bond_publ_flag
Ir1 C112 2.003(5) . ?
Ir1 C111 2.013(6) . ?
Ir1 C113 2.018(6) . ?
Ir1 N11 2.126(4) . ?
Ir1 N13 2.127(5) . ?
Ir1 N12 2.140(5) . ?
N11 C51 1.350(7) . ?
N11 C11 1.358(7) . ?
C11 C21 1.378(9) . ?
C11 H11 0.9500 . ?
C21 C31 1.385(10) . ?
C21 H21 0.9500 . ?
C31 C41 1.375(9) . ?
C31 H31 0.9500 . ?
C41 C51 1.396(8) . ?
C41 H41 0.9500 . ?
C51 C61 1.472(8) . ?
C61 C71 1.397(8) . ?
C61 C111 1.427(8) . ?
C71 C81 1.376(9) . ?
C71 H71 0.9500 . ?
C81 C91 1.396(9) . ?
C81 H81 0.9500 . ?
C91 C101 1.380(9) . ?
C91 C121 1.492(10) . ?
C91 H91 0.9500 . ?
C101 C111 1.404(8) . ?
C101 H101 0.9500 . ?
C121 H12A 0.9800 . ?
C121 H12B 0.9800 . ?
C121 H12C 0.9800 . ?
N12 C52 1.344(8) . ?
N12 C12 1.347(8) . ?
C12 C22 1.371(9) . ?
C12 H12 0.9500 . ?
C22 C32 1.381(11) . ?
C22 H22 0.9500 . ?
C32 C42 1.357(11) . ?
C32 H32 0.9500 . ?
C42 C52 1.422(10) . ?
C42 H42 0.9500 . ?
C52 C62 1.458(10) . ?
C62 C72 1.401(9) . ?
C62 C112 1.434(10) . ?
C72 C82 1.361(11) . ?
C72 H72 0.9500 . ?
C82 C92 1.392(11) . ?
C82 H82 0.9500 . ?
C92 C102 1.406(9) . ?
C92 C122 1.456(13) . ?
C92 H92 0.9500 . ?
C102 C112 1.405(9) . ?
C102 H102 0.9500 . ?
C122 H12D 0.9800 . ?
C122 H12E 0.9800 . ?
C122 H12F 0.9800 . ?
N13 C13 1.342(9) . ?
N13 C53 1.368(8) . ?
C13 C23 1.383(9) . ?
C13 H13 0.9500 . ?
C23 C33 1.391(11) . ?
C23 H23 0.9500 . ?
C33 C43 1.373(11) . ?
C33 H33 0.9500 . ?
C43 C53 1.401(9) . ?
C43 H43 0.9500 . ?
C53 C63 1.458(10) . ?
C63 C73 1.394(9) . ?
C63 C113 1.439(8) . ?
C73 C83 1.370(10) . ?
C73 H73 0.9500 . ?
C83 C93 1.401(10) . ?
C83 H83 0.9500 . ?
C93 C123 1.388(16) . ?
C93 C103 1.404(9) . ?
C93 H93 0.9500 . ?
C103 C113 1.399(9) . ?
C103 H103 0.9500 . ?
C123 H12G 0.9800 . ?
C123 H12H 0.9800 . ?
C123 H12I 0.9800 . ?
Cl1 C14 1.751(8) . ?
Cl2 C14 1.750(8) . ?
C14 H14A 0.9900 . ?
C14 H14B 0.9900 . ?

loop_
_geom_torsion_atom_site_label_1
_geom_torsion_atom_site_label_2
_geom_torsion_atom_site_label_3
_geom_torsion_atom_site_label_4
_geom_torsion
_geom_torsion_site_symmetry_1
_geom_torsion_site_symmetry_2
_geom_torsion_site_symmetry_3
_geom_torsion_site_symmetry_4
_geom_torsion_publ_flag
C112 Ir1 N11 C51 44.7(14) . . . . ?
C111 Ir1 N11 C51 -5.2(4) . . . . ?
C113 Ir1 N11 C51 -100.4(4) . . . . ?
N13 Ir1 N11 C51 179.9(4) . . . . ?
N12 Ir1 N11 C51 83.0(4) . . . . ?
C112 Ir1 N11 C11 -131.6(12) . . . . ?
C111 Ir1 N11 C11 178.4(5) . . . . ?
C113 Ir1 N11 C11 83.2(5) . . . . ?
N13 Ir1 N11 C11 3.6(5) . . . . ?
N12 Ir1 N11 C11 -93.4(5) . . . . ?
C51 N11 C11 C21 -1.5(9) . . . . ?
Ir1 N11 C11 C21 174.7(5) . . . . ?
N11 C11 C21 C31 0.7(10) . . . . ?
C11 C21 C31 C41 -0.2(10) . . . . ?
C21 C31 C41 C51 0.5(10) . . . . ?
C11 N11 C51 C41 1.8(8) . . . . ?
Ir1 N11 C51 C41 -174.8(4) . . . . ?
C11 N11 C51 C61 -178.2(5) . . . . ?
Ir1 N11 C51 C61 5.2(6) . . . . ?
C31 C41 C51 N11 -1.4(9) . . . . ?
C31 C41 C51 C61 178.7(6) . . . . ?
N11 C51 C61 C71 177.2(5) . . . . ?
C41 C51 C61 C71 -2.9(10) . . . . ?
N11 C51 C61 C111 -1.8(8) . . . . ?
C41 C51 C61 C111 178.1(6) . . . . ?
C111 C61 C71 C81 2.3(9) . . . . ?
C51 C61 C71 C81 -176.6(6) . . . . ?
C61 C71 C81 C91 -1.0(10) . . . . ?
C71 C81 C91 C101 -1.0(10) . . . . ?
C71 C81 C91 C121 177.5(7) . . . . ?
C81 C91 C101 C111 1.7(10) . . . . ?
C121 C91 C101 C111 -176.8(7) . . . . ?
C91 C101 C111 C61 -0.3(9) . . . . ?
C91 C101 C111 Ir1 179.7(5) . . . . ?
C71 C61 C111 C101 -1.6(9) . . . . ?
C51 C61 C111 C101 177.4(5) . . . . ?
C71 C61 C111 Ir1 178.3(5) . . . . ?
C51 C61 C111 Ir1 -2.7(7) . . . . ?
C112 Ir1 C111 C101 11.8(6) . . . . ?
C113 Ir1 C111 C101 -84.8(6) . . . . ?
N11 Ir1 C111 C101 -176.0(6) . . . . ?
N12 Ir1 C111 C101 91.3(6) . . . . ?
C112 Ir1 C111 C61 -168.1(5) . . . . ?
C113 Ir1 C111 C61 95.3(4) . . . . ?
N11 Ir1 C111 C61 4.1(4) . . . . ?
N12 Ir1 C111 C61 -88.7(4) . . . . ?
C112 Ir1 N12 C52 3.9(5) . . . . ?
C111 Ir1 N12 C52 -90.1(5) . . . . ?
N11 Ir1 N12 C52 -169.7(5) . . . . ?
N13 Ir1 N12 C52 93.5(5) . . . . ?
C112 Ir1 N12 C12 -179.6(5) . . . . ?
C111 Ir1 N12 C12 86.4(5) . . . . ?
N11 Ir1 N12 C12 6.8(5) . . . . ?
N13 Ir1 N12 C12 -90.0(5) . . . . ?
C52 N12 C12 C22 0.5(10) . . . . ?
Ir1 N12 C12 C22 -175.8(5) . . . . ?
N12 C12 C22 C32 0.2(11) . . . . ?
C12 C22 C32 C42 -1.0(12) . . . . ?
C22 C32 C42 C52 1.0(13) . . . . ?
C12 N12 C52 C42 -0.4(10) . . . . ?
Ir1 N12 C52 C42 176.3(5) . . . . ?
C12 N12 C52 C62 179.6(6) . . . . ?
Ir1 N12 C52 C62 -3.7(7) . . . . ?
C32 C42 C52 N12 -0.3(11) . . . . ?
C32 C42 C52 C62 179.7(7) . . . . ?
N12 C52 C62 C72 -179.2(7) . . . . ?
C42 C52 C62 C72 0.8(12) . . . . ?
N12 C52 C62 C112 1.1(9) . . . . ?
C42 C52 C62 C112 -178.9(7) . . . . ?
C112 C62 C72 C82 0.0(12) . . . . ?
C52 C62 C72 C82 -179.7(7) . . . . ?
C62 C72 C82 C92 0.2(13) . . . . ?
C72 C82 C92 C102 0.0(12) . . . . ?
C72 C82 C92 C122 -179.0(9) . . . . ?
C82 C92 C102 C112 -0.3(11) . . . . ?
C122 C92 C102 C112 178.7(8) . . . . ?
C92 C102 C112 C62 0.5(9) . . . . ?
C92 C102 C112 Ir1 177.1(5) . . . . ?
C72 C62 C112 C102 -0.3(10) . . . . ?
C52 C62 C112 C102 179.4(6) . . . . ?
C72 C62 C112 Ir1 -177.5(6) . . . . ?
C52 C62 C112 Ir1 2.2(8) . . . . ?
C111 Ir1 C112 C102 -91.9(6) . . . . ?
C113 Ir1 C112 C102 4.0(6) . . . . ?
N11 Ir1 C112 C102 -140.9(11) . . . . ?
N13 Ir1 C112 C102 83.6(6) . . . . ?
N12 Ir1 C112 C102 -179.9(6) . . . . ?
C111 Ir1 C112 C62 84.8(5) . . . . ?
C113 Ir1 C112 C62 -179.2(5) . . . . ?
N11 Ir1 C112 C62 35.8(15) . . . . ?
N13 Ir1 C112 C62 -99.7(5) . . . . ?
N12 Ir1 C112 C62 -3.2(4) . . . . ?
C112 Ir1 N13 C13 83.0(6) . . . . ?
C113 Ir1 N13 C13 179.2(6) . . . . ?
N11 Ir1 N13 C13 -89.8(5) . . . . ?
N12 Ir1 N13 C13 3.5(6) . . . . ?
C112 Ir1 N13 C53 -95.0(4) . . . . ?
C113 Ir1 N13 C53 1.2(4) . . . . ?
N11 Ir1 N13 C53 92.2(4) . . . . ?
N12 Ir1 N13 C53 -174.6(4) . . . . ?
C53 N13 C13 C23 -1.0(10) . . . . ?
Ir1 N13 C13 C23 -179.0(5) . . . . ?
N13 C13 C23 C33 0.1(12) . . . . ?
C13 C23 C33 C43 0.4(12) . . . . ?
C23 C33 C43 C53 -0.1(11) . . . . ?
C13 N13 C53 C43 1.4(9) . . . . ?
Ir1 N13 C53 C43 179.5(4) . . . . ?
C13 N13 C53 C63 -179.7(5) . . . . ?
Ir1 N13 C53 C63 -1.5(6) . . . . ?
C33 C43 C53 N13 -0.8(9) . . . . ?
C33 C43 C53 C63 -179.7(6) . . . . ?
N13 C53 C63 C73 -179.6(6) . . . . ?
C43 C53 C63 C73 -0.8(9) . . . . ?
N13 C53 C63 C113 1.1(7) . . . . ?
C43 C53 C63 C113 180.0(6) . . . . ?
C113 C63 C73 C83 -2.4(9) . . . . ?
C53 C63 C73 C83 178.4(6) . . . . ?
C63 C73 C83 C93 1.2(10) . . . . ?
C73 C83 C93 C123 -172.6(10) . . . . ?
C73 C83 C93 C103 0.1(10) . . . . ?
C123 C93 C103 C113 172.3(9) . . . . ?
C83 C93 C103 C113 -0.2(9) . . . . ?
C93 C103 C113 C63 -0.9(8) . . . . ?
C93 C103 C113 Ir1 -179.1(4) . . . . ?
C73 C63 C113 C103 2.2(8) . . . . ?
C53 C63 C113 C103 -178.5(5) . . . . ?
C73 C63 C113 Ir1 -179.4(5) . . . . ?
C53 C63 C113 Ir1 -0.1(6) . . . . ?
C112 Ir1 C113 C103 -92.6(5) . . . . ?
C111 Ir1 C113 C103 1.7(5) . . . . ?
N11 Ir1 C113 C103 81.5(5) . . . . ?
N13 Ir1 C113 C103 177.7(5) . . . . ?
C112 Ir1 C113 C63 89.2(4) . . . . ?
C111 Ir1 C113 C63 -176.5(4) . . . . ?
N11 Ir1 C113 C63 -96.7(4) . . . . ?
N13 Ir1 C113 C63 -0.5(4) . . . . ?
